data_7054084
loop_
_publ_author_name
'Dutheuil, Guillaume'
'Pierry, Camille'
'Villiers, Emilie'
'Couve-Bonnaire, Samuel'
'Pannecoucke, Xavier'

_publ_section_title
;
 Straightforward asymmetric synthesis of Ala-\Y[CF&#xE001;CH]-Pro, a
 proline-containing pseudodipeptide bearing a fluoroolefin as a peptide
 bond mimic
;
_journal_issue 5
_journal_name_full 'New Journal of Chemistry'
_journal_page_first 1320
_journal_paper_doi 10.1039/c2nj40891k
_journal_volume 37
_journal_year 2013
_chemical_absolute_configuration rmad
_chemical_compound_source 'synthesis as described'
_chemical_formula_moiety 'C9 H17 Cl1 F1 N1 O1'
_chemical_formula_sum 'C9 H17 Cl F N O'
_chemical_formula_weight 209.69
_chemical_name_systematic
;
?
;
_space_group_IT_number 19
_symmetry_cell_setting orthorhombic
_symmetry_Int_Tables_number 19
_symmetry_space_group_name_Hall 'P 2ac 2ab'
_symmetry_space_group_name_H-M 'P 21 21 21'
_atom_sites_solution_hydrogens geom
_atom_sites_solution_primary direct
_atom_sites_solution_secondary difmap
_audit_conform_dict_location ftp://ftp.iucr.org/pub/cif_core.dic
_audit_conform_dict_name cif_core.dic
_audit_conform_dict_version 2.3
_audit_creation_date 2011-12-12T11:25:46-00:00
_audit_creation_method 'WinGX routine CIF_UPDATE'
_cell_angle_alpha 90
_cell_angle_beta 90
_cell_angle_gamma 90
_cell_formula_units_Z 4
_cell_length_a 6.8983(6)
_cell_length_b 12.0634(10)
_cell_length_c 12.5086(10)
_cell_measurement_reflns_used 0
_cell_measurement_temperature 293(2)
_cell_measurement_theta_max 0
_cell_measurement_theta_min 0
_cell_measurement_wavelength 0.71073
_cell_volume 1040.93(15)
_computing_molecular_graphics 'Ortep-3 for Windows (Farrugia, 1997)'
_computing_publication_material 'WinGX publication routines (Farrugia, 1999)'
_computing_structure_refinement 'SHELXL-97 (Sheldrick, 1997)'
_computing_structure_solution 'SHELXS-86 (Sheldrick, 1986)'
_diffrn_ambient_temperature 293(2)
_diffrn_measured_fraction_theta_full 0.998
_diffrn_measured_fraction_theta_max 0.998
_diffrn_radiation_monochromator graphite
_diffrn_radiation_probe x-ray
_diffrn_radiation_type MoK\a
_diffrn_radiation_wavelength 0.71073
_diffrn_reflns_av_R_equivalents 0.0174
_diffrn_reflns_av_unetI/netI 0.0163
_diffrn_reflns_limit_h_max 8
_diffrn_reflns_limit_h_min -8
_diffrn_reflns_limit_k_max 14
_diffrn_reflns_limit_k_min -15
_diffrn_reflns_limit_l_max 15
_diffrn_reflns_limit_l_min -15
_diffrn_reflns_number 8336
_diffrn_reflns_theta_full 26.43
_diffrn_reflns_theta_max 26.43
_diffrn_reflns_theta_min 2.35
_exptl_absorpt_coefficient_mu 0.344
_exptl_absorpt_correction_type none
_exptl_crystal_colour colourless
_exptl_crystal_density_diffrn 1.338
_exptl_crystal_density_method 'not measured'
_exptl_crystal_description rodlike
_exptl_crystal_F_000 448
_exptl_crystal_size_max 0.4
_exptl_crystal_size_mid 0.1
_exptl_crystal_size_min 0.1
_refine_diff_density_max 0.19
_refine_diff_density_min -0.124
_refine_diff_density_rms 0.037
_refine_ls_abs_structure_details 'Flack H D (1983), Acta Cryst. A39, 876-881'
_refine_ls_abs_structure_Flack 0.03(5)
_refine_ls_extinction_method none
_refine_ls_goodness_of_fit_ref 1.118
_refine_ls_hydrogen_treatment mixed
_refine_ls_matrix_type full
_refine_ls_number_parameters 124
_refine_ls_number_reflns 2137
_refine_ls_number_restraints 0
_refine_ls_restrained_S_all 1.118
_refine_ls_R_factor_all 0.0272
_refine_ls_R_factor_gt 0.0266
_refine_ls_shift/su_max 0
_refine_ls_shift/su_mean 0
_refine_ls_structure_factor_coef Fsqd
_refine_ls_weighting_details 'calc w=1/[\s^2^(Fo^2^)+(0.0416P)^2^+0.0987P] where P=(Fo^2^+2Fc^2^)/3'
_refine_ls_weighting_scheme calc
_refine_ls_wR_factor_gt 0.0689
_refine_ls_wR_factor_ref 0.07
_reflns_number_gt 2098
_reflns_number_total 2137
_reflns_threshold_expression >2sigma(I)
_cod_data_source_file c2nj40891k.txt
_cod_data_source_block ev234
_cod_database_code 7054084

loop_
_symmetry_equiv_pos_as_xyz
'x, y, z'
'-x+1/2, -y, z+1/2'
'x+1/2, -y+1/2, -z'
'-x, y+1/2, -z+1/2'

loop_
_atom_site_label
_atom_site_type_symbol
_atom_site_fract_x
_atom_site_fract_y
_atom_site_fract_z
_atom_site_U_iso_or_equiv
_atom_site_adp_type
_atom_site_occupancy
_atom_site_symmetry_multiplicity
_atom_site_calc_flag
_atom_site_refinement_flags
Cl1 Cl 0.17237(5) 0.63164(3) 0.05427(3) 0.03838(11) Uani 1 1 d .
F1 F -0.52321(13) 0.40189(7) -0.11072(8) 0.0438(2) Uani 1 1 d .
N1 N -0.45020(18) 0.61949(9) -0.09245(9) 0.0308(3) Uani 1 1 d .
H1A H -0.4744 0.6067 -0.1612 0.046 Uiso 1 1 calc R
H1B H -0.4054 0.6882 -0.0846 0.046 Uiso 1 1 calc R
H1C H -0.559 0.6117 -0.0549 0.046 Uiso 1 1 calc R
O1 O -0.4045(2) 0.07830(9) -0.19871(9) 0.0419(3) Uani 1 1 d .
C1 C -0.3396(2) 0.16923(11) -0.13425(11) 0.0317(3) Uani 1 1 d .
H1D H -0.2447 0.1439 -0.0825 0.038 Uiso 1 1 calc R
H1E H -0.448 0.2016 -0.0959 0.038 Uiso 1 1 calc R
C2 C -0.2493(2) 0.25480(11) -0.20888(11) 0.0271(3) Uani 1 1 d .
H2 H -0.3373 0.2689 -0.2689 0.033 Uiso 1 1 calc R
C3 C -0.0516(2) 0.21602(12) -0.25211(12) 0.0345(3) Uani 1 1 d .
H3A H -0.0423 0.1358 -0.2505 0.041 Uiso 1 1 calc R
H3B H -0.0326 0.2412 -0.325 0.041 Uiso 1 1 calc R
C4 C 0.0972(2) 0.26816(13) -0.17773(14) 0.0386(4) Uani 1 1 d .
H4A H 0.2233 0.2726 -0.2117 0.046 Uiso 1 1 calc R
H4B H 0.1089 0.2262 -0.1119 0.046 Uiso 1 1 calc R
C5 C 0.0144(2) 0.38410(12) -0.15647(12) 0.0309(3) Uani 1 1 d .
H5A H 0.0608 0.4135 -0.089 0.037 Uiso 1 1 calc R
H5B H 0.0483 0.4351 -0.2134 0.037 Uiso 1 1 calc R
C6 C -0.2025(2) 0.36371(11) -0.15317(10) 0.0256(3) Uani 1 1 d .
C7 C -0.3302(2) 0.43003(11) -0.10929(11) 0.0280(3) Uani 1 1 d .
C8 C -0.30111(19) 0.53813(11) -0.05283(11) 0.0279(3) Uani 1 1 d .
H8 H -0.1718 0.5665 -0.0703 0.033 Uiso 1 1 calc R
C9 C -0.3188(3) 0.52856(13) 0.06794(12) 0.0377(3) Uani 1 1 d .
H9A H -0.4462 0.5027 0.0861 0.056 Uiso 1 1 calc R
H9B H -0.2974 0.5999 0.0999 0.056 Uiso 1 1 calc R
H9C H -0.2239 0.4771 0.0941 0.056 Uiso 1 1 calc R
HO1 H -0.366(3) 0.027(2) -0.170(2) 0.072(8) Uiso 1 1 d .

loop_
_atom_site_aniso_label
_atom_site_aniso_U_11
_atom_site_aniso_U_22
_atom_site_aniso_U_33
_atom_site_aniso_U_23
_atom_site_aniso_U_13
_atom_site_aniso_U_12
Cl1 0.03665(19) 0.02723(17) 0.0513(2) 0.00109(16) 0.00380(17) 0.00101(15)
F1 0.0258(4) 0.0325(5) 0.0730(7) -0.0135(5) -0.0005(4) -0.0046(4)
N1 0.0370(7) 0.0207(5) 0.0349(6) -0.0003(5) -0.0012(5) 0.0028(5)
O1 0.0646(8) 0.0221(6) 0.0390(6) 0.0032(4) -0.0087(5) -0.0118(5)
C1 0.0402(8) 0.0258(6) 0.0291(6) -0.0004(5) 0.0004(6) -0.0043(6)
C2 0.0342(7) 0.0209(6) 0.0263(6) -0.0008(5) -0.0027(5) -0.0019(5)
C3 0.0421(9) 0.0246(7) 0.0369(7) -0.0040(6) 0.0065(7) 0.0014(6)
C4 0.0330(8) 0.0350(8) 0.0476(9) -0.0051(7) 0.0020(7) 0.0066(6)
C5 0.0298(7) 0.0266(7) 0.0364(7) -0.0040(6) 0.0007(6) -0.0018(6)
C6 0.0307(7) 0.0197(6) 0.0263(6) 0.0012(5) -0.0023(5) -0.0015(5)
C7 0.0267(6) 0.0227(6) 0.0347(7) -0.0009(5) -0.0029(6) -0.0026(6)
C8 0.0246(6) 0.0229(6) 0.0361(7) -0.0023(5) -0.0016(6) 0.0000(5)
C9 0.0405(8) 0.0384(8) 0.0341(8) -0.0035(6) -0.0063(7) 0.0033(7)

loop_
_atom_type_symbol
_atom_type_description
_atom_type_scat_dispersion_real
_atom_type_scat_dispersion_imag
_atom_type_scat_source
C C 0.0033 0.0016 'International Tables Vol C Tables 4.2.6.8 and 6.1.1.4'
H H 0 0 'International Tables Vol C Tables 4.2.6.8 and 6.1.1.4'
Cl Cl 0.1484 0.1585 'International Tables Vol C Tables 4.2.6.8 and 6.1.1.4'
F F 0.0171 0.0103 'International Tables Vol C Tables 4.2.6.8 and 6.1.1.4'
N N 0.0061 0.0033 'International Tables Vol C Tables 4.2.6.8 and 6.1.1.4'
O O 0.0106 0.006 'International Tables Vol C Tables 4.2.6.8 and 6.1.1.4'

loop_
_geom_angle_atom_site_label_1
_geom_angle_atom_site_label_2
_geom_angle_atom_site_label_3
_geom_angle
C8 N1 H1A 109.5
C8 N1 H1B 109.5
H1A N1 H1B 109.5
C8 N1 H1C 109.5
H1A N1 H1C 109.5
H1B N1 H1C 109.5
C1 O1 HO1 104(2)
O1 C1 C2 107.53(11)
O1 C1 H1D 110.2
C2 C1 H1D 110.2
O1 C1 H1E 110.2
C2 C1 H1E 110.2
H1D C1 H1E 108.5
C6 C2 C1 113.00(11)
C6 C2 C3 103.60(11)
C1 C2 C3 111.80(12)
C6 C2 H2 109.4
C1 C2 H2 109.4
C3 C2 H2 109.4
C4 C3 C2 104.90(12)
C4 C3 H3A 110.8
C2 C3 H3A 110.8
C4 C3 H3B 110.8
C2 C3 H3B 110.8
H3A C3 H3B 108.8
C3 C4 C5 103.39(12)
C3 C4 H4A 111.1
C5 C4 H4A 111.1
C3 C4 H4B 111.1
C5 C4 H4B 111.1
H4A C4 H4B 109
C6 C5 C4 102.96(12)
C6 C5 H5A 111.2
C4 C5 H5A 111.2
C6 C5 H5B 111.2
C4 C5 H5B 111.2
H5A C5 H5B 109.1
C7 C6 C5 125.14(13)
C7 C6 C2 125.16(13)
C5 C6 C2 109.69(12)
C6 C7 F1 119.68(12)
C6 C7 C8 129.74(13)
F1 C7 C8 110.58(12)
C7 C8 N1 108.73(11)
C7 C8 C9 113.09(12)
N1 C8 C9 108.78(12)
C7 C8 H8 108.7
N1 C8 H8 108.7
C9 C8 H8 108.7
C8 C9 H9A 109.5
C8 C9 H9B 109.5
H9A C9 H9B 109.5
C8 C9 H9C 109.5
H9A C9 H9C 109.5
H9B C9 H9C 109.5

loop_
_geom_bond_atom_site_label_1
_geom_bond_atom_site_label_2
_geom_bond_distance
F1 C7 1.3741(17)
N1 C8 1.5055(17)
N1 H1A 0.89
N1 H1B 0.89
N1 H1C 0.89
O1 C1 1.4330(17)
O1 HO1 0.77(3)
C1 C2 1.5250(19)
C1 H1D 0.97
C1 H1E 0.97
C2 C6 1.5220(18)
C2 C3 1.540(2)
C2 H2 0.98
C3 C4 1.522(2)
C3 H3A 0.97
C3 H3B 0.97
C4 C5 1.534(2)
C4 H4A 0.97
C4 H4B 0.97
C5 C6 1.516(2)
C5 H5A 0.97
C5 H5B 0.97
C6 C7 1.311(2)
C7 C8 1.4964(18)
C8 C9 1.520(2)
C8 H8 0.98
C9 H9A 0.96
C9 H9B 0.96
C9 H9C 0.96

loop_
_geom_hbond_atom_site_label_D
_geom_hbond_atom_site_label_H
_geom_hbond_atom_site_label_A
_geom_hbond_distance_DH
_geom_hbond_distance_HA
_geom_hbond_distance_DA
_geom_hbond_angle_DHA
_geom_hbond_site_symmetry_A
N1 H1A O1 0.89 1.97 2.8419(17) 165.7 4_454
N1 H1B Cl1 0.89 2.27 3.1554(12) 172.7 3_465
N1 H1C Cl1 0.89 2.31 3.1888(13) 167.2 1_455
O1 HO1 Cl1 0.77(3) 2.41(3) 3.1558(13) 165(2) 3_455

loop_
_geom_torsion_atom_site_label_1
_geom_torsion_atom_site_label_2
_geom_torsion_atom_site_label_3
_geom_torsion_atom_site_label_4
_geom_torsion
O1 C1 C2 C6 171.05(12)
O1 C1 C2 C3 -72.53(16)
C6 C2 C3 C4 26.51(15)
C1 C2 C3 C4 -95.48(14)
C2 C3 C4 C5 -39.32(15)
C3 C4 C5 C6 35.92(15)
C4 C5 C6 C7 160.33(13)
C4 C5 C6 C2 -19.87(15)
C1 C2 C6 C7 -62.87(18)
C3 C2 C6 C7 175.95(13)
C1 C2 C6 C5 117.33(14)
C3 C2 C6 C5 -3.85(15)
C5 C6 C7 F1 -179.49(13)
C2 C6 C7 F1 0.7(2)
C5 C6 C7 C8 -0.3(2)
C2 C6 C7 C8 179.97(13)
C6 C7 C8 N1 134.91(15)
F1 C7 C8 N1 -45.82(15)
C6 C7 C8 C9 -104.17(17)
F1 C7 C8 C9 75.11(15)
